data_4080887
loop_
_publ_author_name
'Unruangsri, Junjuda'
'Morgan, Hannah'
'Schwarz, Andrew D.'
'Schofield, A. Daniel'
'Mountford, Philip'

_publ_section_title
;
 Synthesis and Reactivity of Titanium Hydrazido Complexes Supported by
 Diamido-Ether Ligands
;
_journal_issue 10
_journal_name_full Organometallics
_journal_page_first 3091
_journal_paper_doi 10.1021/om400311w
_journal_volume 32
_journal_year 2013
_chemical_formula_moiety 'C47 H46 F5 N7 O1 Si2 Ti1'
_chemical_formula_sum 'C47 H46 F5 N7 O Si2 Ti'
_chemical_formula_weight 923.99
_chemical_name_systematic
;
 Ti(N2ArO)(NC(ArF)NNPh2)(py)
;
_space_group_IT_number 2
_symmetry_cell_setting triclinic
_symmetry_space_group_name_Hall '-P 1'
_symmetry_space_group_name_H-M 'P -1'
_atom_sites_solution_hydrogens geom
_atom_sites_solution_primary direct
_atom_sites_solution_secondary difmap
_cell_angle_alpha 73.5239(5)
_cell_angle_beta 86.8122(5)
_cell_angle_gamma 65.5205(5)
_cell_formula_units_Z 2
_cell_length_a 12.1879(2)
_cell_length_b 12.46310(10)
_cell_length_c 18.7917(3)
_cell_measurement_reflns_used 10188
_cell_measurement_temperature 150
_cell_measurement_theta_max 27
_cell_measurement_theta_min 5
_cell_volume 2484.90(6)
_computing_cell_refinement 'DENZO/SCALEPACK (Otwinowski & Minor, 1997)'
_computing_data_collection 'COLLECT (Nonius, 2001).'
_computing_data_reduction 'DENZO/SCALEPACK (Otwinowski & Minor, 1997)'
_computing_molecular_graphics 'CAMERON (Watkin et al., 1996)'
_computing_publication_material 'CRYSTALS (Betteridge et al., 2003)'
_computing_structure_refinement 'CRYSTALS (Betteridge et al., 2003)'
_computing_structure_solution 'SIR92 (Altomare et al., 1994)'
_diffrn_ambient_temperature 150
_diffrn_measured_fraction_theta_full 0.989
_diffrn_measured_fraction_theta_max 0.984
_diffrn_measurement_device 'Nonius KappaCCD'
_diffrn_measurement_device_type Area
_diffrn_measurement_method \w
_diffrn_radiation_monochromator graphite
_diffrn_radiation_type 'Mo K\a'
_diffrn_radiation_wavelength 0.71073
_diffrn_reflns_av_R_equivalents 0.027
_diffrn_reflns_limit_h_max 15
_diffrn_reflns_limit_h_min -14
_diffrn_reflns_limit_k_max 16
_diffrn_reflns_limit_k_min -16
_diffrn_reflns_limit_l_max 24
_diffrn_reflns_limit_l_min -24
_diffrn_reflns_number 62187
_diffrn_reflns_theta_full 25.029
_diffrn_reflns_theta_max 27.504
_diffrn_reflns_theta_min 5.095
_diffrn_standards_number 0
_exptl_absorpt_coefficient_mu 0.280
_exptl_absorpt_correction_T_max 0.95
_exptl_absorpt_correction_T_min 0.91
_exptl_absorpt_correction_type multi-scan
_exptl_absorpt_process_details 'DENZO/SCALEPACK (Otwinowski & Minor, 1997)'
_exptl_crystal_colour red
_exptl_crystal_density_diffrn 1.235
_exptl_crystal_density_method 'not measured'
_exptl_crystal_description block
_exptl_crystal_F_000 960
_exptl_crystal_size_max 0.300
_exptl_crystal_size_mid 0.200
_exptl_crystal_size_min 0.200
_refine_diff_density_max 1.87
_refine_diff_density_min -0.49
_refine_ls_extinction_method None
_refine_ls_goodness_of_fit_ref 1.0426
_refine_ls_hydrogen_treatment none
_refine_ls_matrix_type full
_refine_ls_number_parameters 568
_refine_ls_number_reflns 7556
_refine_ls_number_restraints 0
_refine_ls_R_factor_all 0.0971
_refine_ls_R_factor_gt 0.0719
_refine_ls_shift/su_max 0.0059391
_refine_ls_shift/su_mean 6.1787796
_refine_ls_structure_factor_coef F
_refine_ls_weighting_details
;
 Method, part 1, Chebychev polynomial, (Watkin, 1994, Prince, 1982) 
 [weight] = 1.0/[A~0~*T~0~(x)+A~1~*T~1~(x) ... +A~n-1~]*T~n-1~(x)] 
 where A~i~ are the Chebychev coefficients listed below and x= Fcalc/Fmax 
 Method = Robust Weighting (Prince, 1982) 
 W = [weight] * [1-(deltaF/6*sigmaF)^2^]^2^ 
 A~i~ are: 
 1.81 1.41 1.25 
;
_refine_ls_weighting_scheme calc
_refine_ls_wR_factor_all 0.0990
_refine_ls_wR_factor_gt 0.0772
_refine_ls_wR_factor_ref 0.0737
_reflns_limit_h_max 15
_reflns_limit_h_min -15
_reflns_limit_k_max 16
_reflns_limit_k_min -15
_reflns_limit_l_max 24
_reflns_limit_l_min 0
_reflns_number_gt 8309
_reflns_number_total 11232
_reflns_threshold_expression I>2.0\s(I)
_oxford_diffrn_Wilson_B_factor 2.93
_oxford_diffrn_Wilson_scale 3.39
_oxford_refine_ls_r_factor_ref 0.0670
_oxford_refine_ls_scale 0.5653(12)
_oxford_reflns_number_all 11232
_oxford_reflns_threshold_expression_ref I>3.0\s(I)
_cod_data_source_file om400311w_si_002.cif
_cod_data_source_block COMPOUND_22
_cod_depositor_comments
;
The following automatic conversions were performed:

'_symmetry_cell_setting' value 'Triclinic' changed to 'triclinic'
according to /home/saulius/struct/CIF-dictionaries/cif_core.dic
dictionary named 'cif_core.dic' version 2.3.1 from 2005-06-27.

Automatic conversion script
Id: cif_fix_values 1891 2012-01-12 08:04:46Z andrius 
;
_cod_original_cell_volume 2484.91(6)
_cod_original_sg_symbol_H-M 'P -1 '
_cod_original_formula_sum 'C47 H46 F5 N7 O1 Si2 Ti1'
_cod_database_code 4080887

loop_
_symmetry_equiv_pos_as_xyz
x,y,z
-x,-y,-z

loop_
_atom_site_label
_atom_site_type_symbol
_atom_site_fract_x
_atom_site_fract_y
_atom_site_fract_z
_atom_site_U_iso_or_equiv
_atom_site_occupancy
_atom_site_adp_type
_atom_site_refinement_flags_posn
Ti1 Ti 0.49838(4) 0.58704(4) 0.71213(2) 0.0281 1.0000 Uani .
O1 O 0.64176(16) 0.44250(15) 0.67079(11) 0.0370 1.0000 Uani .
N1 N 0.37393(19) 0.70276(19) 0.73733(11) 0.0331 1.0000 Uani .
N2 N 0.25298(19) 0.76361(19) 0.83041(12) 0.0352 1.0000 Uani .
N3 N 0.14477(19) 0.8571(2) 0.84550(13) 0.0364 1.0000 Uani .
N4 N 0.43216(19) 0.46325(19) 0.70376(12) 0.0343 1.0000 Uani .
N5 N 0.65026(18) 0.62227(19) 0.71169(12) 0.0336 1.0000 Uani .
N6 N 0.5608(2) 0.4686(2) 0.82909(12) 0.0373 1.0000 Uani .
N7 N 0.46949(19) 0.68428(19) 0.59054(11) 0.0335 1.0000 Uani .
Si1 Si 0.28170(7) 0.49103(7) 0.68802(4) 0.0408 1.0000 Uani .
Si2 Si 0.67352(7) 0.71423(8) 0.75919(4) 0.0406 1.0000 Uani .
F1 F 0.3309(2) 0.97675(19) 0.67298(13) 0.0684 1.0000 Uani .
F2 F 0.1880(4) 1.1570(2) 0.55747(17) 0.1296 1.0000 Uani .
F3 F -0.0302(4) 1.1675(3) 0.52242(17) 0.1554 1.0000 Uani .
F4 F -0.1059(2) 0.9963(4) 0.6059(2) 0.1328 1.0000 Uani .
F5 F 0.03615(18) 0.8160(3) 0.72219(15) 0.0742 1.0000 Uani .
C1 C 0.2739(2) 0.7820(2) 0.76047(14) 0.0332 1.0000 Uani .
C2 C 0.1890(3) 0.8895(3) 0.69939(15) 0.0437 1.0000 Uani .
C3 C 0.2241(4) 0.9780(3) 0.65698(18) 0.0588 1.0000 Uani .
C4 C 0.1507(6) 1.0728(4) 0.5971(2) 0.0912 1.0000 Uani .
C5 C 0.0391(6) 1.0763(5) 0.5810(3) 0.1027 1.0000 Uani .
C6 C 0.0010(4) 0.9910(5) 0.6232(3) 0.0886 1.0000 Uani .
C7 C 0.0755(3) 0.8991(4) 0.6822(2) 0.0605 1.0000 Uani .
C8 C 0.1464(3) 0.9748(2) 0.83371(14) 0.0396 1.0000 Uani .
C9 C 0.2509(3) 0.9853(3) 0.8497(2) 0.0516 1.0000 Uani .
C10 C 0.2485(5) 1.1025(4) 0.8328(3) 0.0768 1.0000 Uani .
C11 C 0.1416(6) 1.2070(4) 0.8022(3) 0.0855 1.0000 Uani .
C12 C 0.0388(5) 1.1936(3) 0.7887(2) 0.0743 1.0000 Uani .
C13 C 0.0404(3) 1.0789(3) 0.80441(18) 0.0554 1.0000 Uani .
C14 C 0.0874(2) 0.8100(3) 0.90636(16) 0.0408 1.0000 Uani .
C15 C 0.0131(3) 0.8839(3) 0.94882(19) 0.0494 1.0000 Uani .
C16 C -0.0403(4) 0.8325(4) 1.0086(2) 0.0648 1.0000 Uani .
C17 C -0.0203(4) 0.7111(4) 1.0264(3) 0.0791 1.0000 Uani .
C18 C 0.0527(5) 0.6376(4) 0.9846(3) 0.0785 1.0000 Uani .
C19 C 0.1050(3) 0.6871(3) 0.9242(2) 0.0575 1.0000 Uani .
C20 C 0.6402(2) 0.3279(2) 0.70400(14) 0.0356 1.0000 Uani .
C21 C 0.5219(2) 0.3436(2) 0.72188(13) 0.0346 1.0000 Uani .
C22 C 0.5089(3) 0.2350(3) 0.75975(17) 0.0472 1.0000 Uani .
C23 C 0.6081(4) 0.1211(3) 0.77591(19) 0.0557 1.0000 Uani .
C24 C 0.7208(3) 0.1106(3) 0.75551(18) 0.0528 1.0000 Uani .
C25 C 0.7391(3) 0.2161(2) 0.71916(16) 0.0437 1.0000 Uani .
C26 C 0.7438(2) 0.4651(2) 0.64896(15) 0.0377 1.0000 Uani .
C27 C 0.7435(2) 0.5646(2) 0.67009(14) 0.0363 1.0000 Uani .
C28 C 0.8385(3) 0.5981(3) 0.64420(19) 0.0500 1.0000 Uani .
C29 C 0.9254(3) 0.5353(4) 0.6015(2) 0.0584 1.0000 Uani .
C30 C 0.9196(3) 0.4396(3) 0.58175(19) 0.0549 1.0000 Uani .
C31 C 0.8264(3) 0.4044(3) 0.60462(18) 0.0474 1.0000 Uani .
C32 C 0.2704(3) 0.3760(3) 0.6453(2) 0.0569 1.0000 Uani .
C33 C 0.2021(3) 0.4912(3) 0.7758(2) 0.0565 1.0000 Uani .
C34 C 0.2020(3) 0.6445(3) 0.6182(2) 0.0555 1.0000 Uani .
C35 C 0.8257(3) 0.6340(4) 0.8114(2) 0.0674 1.0000 Uani .
C36 C 0.6581(4) 0.8655(3) 0.6929(2) 0.0661 1.0000 Uani .
C37 C 0.5618(3) 0.7470(4) 0.8302(2) 0.0653 1.0000 Uani .
C38 C 0.6773(3) 0.3973(3) 0.85168(17) 0.0476 1.0000 Uani .
C39 C 0.7132(4) 0.3267(4) 0.9248(2) 0.0734 1.0000 Uani .
C40 C 0.6285(5) 0.3306(4) 0.9763(2) 0.0813 1.0000 Uani .
C41 C 0.5090(4) 0.4029(4) 0.9533(2) 0.0703 1.0000 Uani .
C42 C 0.4783(3) 0.4696(3) 0.87960(16) 0.0479 1.0000 Uani .
C43 C 0.4549(3) 0.6363(3) 0.53882(16) 0.0520 1.0000 Uani .
C44 C 0.4319(4) 0.6992(4) 0.46420(18) 0.0698 1.0000 Uani .
C45 C 0.4203(4) 0.8174(3) 0.44091(17) 0.0636 1.0000 Uani .
C46 C 0.4345(4) 0.8681(3) 0.49309(18) 0.0663 1.0000 Uani .
C47 C 0.4596(3) 0.8001(3) 0.56730(17) 0.0496 1.0000 Uani .
H91 H 0.3213 0.9135 0.8718 0.0610 1.0000 Uiso R
H101 H 0.3200 1.1106 0.8424 0.0917 1.0000 Uiso R
H111 H 0.1415 1.2863 0.7910 0.0981 1.0000 Uiso R
H121 H -0.0329 1.2651 0.7683 0.0979 1.0000 Uiso R
H131 H -0.0309 1.0704 0.7949 0.0682 1.0000 Uiso R
H151 H -0.0005 0.9680 0.9368 0.0595 1.0000 Uiso R
H161 H -0.0920 0.8831 1.0370 0.0801 1.0000 Uiso R
H171 H -0.0565 0.6771 1.0675 0.0952 1.0000 Uiso R
H181 H 0.0666 0.5535 0.9966 0.0922 1.0000 Uiso R
H191 H 0.1538 0.6369 0.8948 0.0683 1.0000 Uiso R
H221 H 0.4315 0.2401 0.7746 0.0564 1.0000 Uiso R
H231 H 0.5967 0.0492 0.8013 0.0651 1.0000 Uiso R
H241 H 0.7868 0.0318 0.7660 0.0617 1.0000 Uiso R
H251 H 0.8168 0.2115 0.7055 0.0532 1.0000 Uiso R
H281 H 0.8433 0.6652 0.6561 0.0590 1.0000 Uiso R
H291 H 0.9895 0.5593 0.5858 0.0683 1.0000 Uiso R
H301 H 0.9791 0.3977 0.5527 0.0647 1.0000 Uiso R
H311 H 0.8189 0.3404 0.5903 0.0558 1.0000 Uiso R
H321 H 0.1879 0.3927 0.6372 0.0686 1.0000 Uiso R
H322 H 0.3112 0.2957 0.6782 0.0686 1.0000 Uiso R
H323 H 0.3070 0.3810 0.5992 0.0686 1.0000 Uiso R
H331 H 0.1206 0.5064 0.7659 0.0676 1.0000 Uiso R
H332 H 0.2039 0.5539 0.7944 0.0676 1.0000 Uiso R
H333 H 0.2412 0.4135 0.8118 0.0676 1.0000 Uiso R
H341 H 0.1201 0.6593 0.6097 0.0663 1.0000 Uiso R
H342 H 0.2048 0.7066 0.6368 0.0663 1.0000 Uiso R
H343 H 0.2404 0.6456 0.5727 0.0663 1.0000 Uiso R
H351 H 0.8364 0.6855 0.8367 0.0824 1.0000 Uiso R
H352 H 0.8312 0.5598 0.8466 0.0824 1.0000 Uiso R
H353 H 0.8868 0.6155 0.7775 0.0824 1.0000 Uiso R
H361 H 0.6712 0.9139 0.7196 0.0785 1.0000 Uiso R
H362 H 0.7162 0.8508 0.6568 0.0785 1.0000 Uiso R
H363 H 0.5792 0.9080 0.6686 0.0785 1.0000 Uiso R
H371 H 0.5761 0.7968 0.8553 0.0790 1.0000 Uiso R
H372 H 0.5705 0.6714 0.8651 0.0790 1.0000 Uiso R
H373 H 0.4821 0.7887 0.8071 0.0790 1.0000 Uiso R
H381 H 0.7360 0.3957 0.8160 0.0584 1.0000 Uiso R
H391 H 0.7965 0.2772 0.9395 0.0861 1.0000 Uiso R
H401 H 0.6519 0.2826 1.0267 0.0982 1.0000 Uiso R
H411 H 0.4486 0.4065 0.9879 0.0835 1.0000 Uiso R
H421 H 0.3955 0.5194 0.8636 0.0575 1.0000 Uiso R
H431 H 0.4631 0.5537 0.5541 0.0621 1.0000 Uiso R
H441 H 0.4211 0.6615 0.4293 0.0817 1.0000 Uiso R
H451 H 0.4040 0.8627 0.3898 0.0741 1.0000 Uiso R
H461 H 0.4267 0.9506 0.4787 0.0778 1.0000 Uiso R
H471 H 0.4712 0.8360 0.6029 0.0598 1.0000 Uiso R

loop_
_atom_site_aniso_label
_atom_site_aniso_U_11
_atom_site_aniso_U_22
_atom_site_aniso_U_33
_atom_site_aniso_U_23
_atom_site_aniso_U_13
_atom_site_aniso_U_12
Ti1 0.0308(2) 0.0289(2) 0.0225(2) -0.00696(15) 0.00255(14) -0.01089(16)
O1 0.0369(9) 0.0289(8) 0.0414(10) -0.0078(7) 0.0083(7) -0.0123(7)
N1 0.0336(10) 0.0359(10) 0.0259(10) -0.0087(8) 0.0022(8) -0.0108(8)
N2 0.0350(11) 0.0352(10) 0.0337(11) -0.0131(8) 0.0080(8) -0.0114(9)
N3 0.0325(10) 0.0388(11) 0.0370(11) -0.0152(9) 0.0097(8) -0.0120(9)
N4 0.0381(11) 0.0345(10) 0.0305(10) -0.0110(8) 0.0030(8) -0.0142(9)
N5 0.0328(10) 0.0364(10) 0.0302(10) -0.0094(8) 0.0035(8) -0.0132(8)
N6 0.0488(12) 0.0357(11) 0.0254(10) -0.0057(8) -0.0008(9) -0.0172(10)
N7 0.0409(11) 0.0324(10) 0.0245(9) -0.0074(8) 0.0025(8) -0.0132(9)
Si1 0.0387(4) 0.0478(4) 0.0428(4) -0.0204(3) 0.0034(3) -0.0199(3)
Si2 0.0411(4) 0.0509(4) 0.0389(4) -0.0200(3) 0.0052(3) -0.0235(3)
F1 0.0918(16) 0.0525(11) 0.0610(13) -0.0096(9) 0.0198(11) -0.0364(11)
F2 0.207(4) 0.0547(14) 0.0663(17) 0.0147(12) 0.024(2) -0.0194(18)
F3 0.171(3) 0.104(2) 0.0626(16) -0.0115(16) -0.0490(19) 0.065(2)
F4 0.0566(14) 0.185(3) 0.110(2) -0.084(2) -0.0424(15) 0.0279(18)
F5 0.0426(10) 0.1089(18) 0.0822(16) -0.0489(14) 0.0040(10) -0.0282(11)
C1 0.0335(12) 0.0333(12) 0.0312(12) -0.0104(9) 0.0032(9) -0.0117(10)
C2 0.0418(14) 0.0445(14) 0.0290(12) -0.0142(11) 0.0004(10) -0.0003(11)
C3 0.076(2) 0.0391(15) 0.0378(15) -0.0081(12) 0.0060(15) -0.0041(15)
C4 0.137(5) 0.046(2) 0.0385(18) -0.0016(15) 0.007(2) 0.005(2)
C5 0.103(4) 0.081(3) 0.046(2) -0.021(2) -0.031(2) 0.041(3)
C6 0.060(2) 0.100(3) 0.063(3) -0.044(3) -0.025(2) 0.025(2)
C7 0.0476(17) 0.070(2) 0.0469(17) -0.0329(16) -0.0072(14) 0.0031(16)
C8 0.0460(14) 0.0381(13) 0.0298(12) -0.0122(10) 0.0078(10) -0.0119(11)
C9 0.0527(17) 0.0576(18) 0.0582(18) -0.0298(15) 0.0194(14) -0.0292(15)
C10 0.096(3) 0.090(3) 0.088(3) -0.052(2) 0.053(3) -0.068(3)
C11 0.144(5) 0.048(2) 0.073(3) -0.0282(19) 0.057(3) -0.047(3)
C12 0.109(3) 0.0400(17) 0.053(2) -0.0083(15) 0.008(2) -0.015(2)
C13 0.0596(19) 0.0467(16) 0.0417(16) -0.0098(13) -0.0075(13) -0.0053(14)
C14 0.0387(13) 0.0526(15) 0.0383(13) -0.0204(12) 0.0110(11) -0.0222(12)
C15 0.0451(15) 0.0621(18) 0.0504(17) -0.0275(14) 0.0164(13) -0.0254(14)
C16 0.066(2) 0.085(3) 0.065(2) -0.042(2) 0.0373(18) -0.043(2)
C17 0.099(3) 0.096(3) 0.077(3) -0.044(2) 0.053(2) -0.067(3)
C18 0.113(3) 0.079(3) 0.078(3) -0.038(2) 0.048(3) -0.068(3)
C19 0.075(2) 0.065(2) 0.0535(18) -0.0321(16) 0.0284(16) -0.0424(18)
C20 0.0457(14) 0.0316(12) 0.0285(11) -0.0098(9) 0.0022(10) -0.0143(10)
C21 0.0448(13) 0.0356(12) 0.0260(11) -0.0095(9) 0.0026(10) -0.0188(11)
C22 0.0634(18) 0.0408(14) 0.0435(15) -0.0132(12) 0.0080(13) -0.0274(13)
C23 0.084(2) 0.0334(14) 0.0480(17) -0.0076(12) 0.0064(16) -0.0251(15)
C24 0.067(2) 0.0314(13) 0.0472(17) -0.0078(12) -0.0083(14) -0.0090(13)
C25 0.0483(15) 0.0331(13) 0.0418(14) -0.0104(11) -0.0016(12) -0.0091(11)
C26 0.0323(12) 0.0394(13) 0.0366(13) -0.0089(10) 0.0038(10) -0.0118(10)
C27 0.0338(12) 0.0421(13) 0.0303(12) -0.0107(10) 0.0033(9) -0.0133(10)
C28 0.0453(15) 0.0614(18) 0.0533(17) -0.0242(15) 0.0167(13) -0.0282(14)
C29 0.0474(17) 0.077(2) 0.061(2) -0.0285(17) 0.0245(15) -0.0319(16)
C30 0.0430(16) 0.065(2) 0.0538(18) -0.0251(15) 0.0209(14) -0.0170(14)
C31 0.0453(15) 0.0466(15) 0.0464(16) -0.0195(13) 0.0139(12) -0.0127(12)
C32 0.0546(18) 0.066(2) 0.068(2) -0.0357(17) 0.0031(15) -0.0309(16)
C33 0.0530(17) 0.069(2) 0.067(2) -0.0358(17) 0.0241(16) -0.0353(16)
C34 0.0433(16) 0.0587(18) 0.0595(19) -0.0202(15) -0.0113(14) -0.0124(14)
C35 0.0512(18) 0.098(3) 0.062(2) -0.032(2) -0.0043(16) -0.0327(19)
C36 0.088(3) 0.0541(19) 0.073(2) -0.0222(17) 0.007(2) -0.0429(19)
C37 0.063(2) 0.099(3) 0.066(2) -0.058(2) 0.0200(17) -0.045(2)
C38 0.0503(16) 0.0464(15) 0.0383(15) -0.0061(12) -0.0091(12) -0.0150(13)
C39 0.078(3) 0.065(2) 0.055(2) 0.0025(17) -0.0267(19) -0.0180(19)
C40 0.106(3) 0.088(3) 0.0319(17) 0.0077(17) -0.0065(19) -0.038(3)
C41 0.092(3) 0.078(2) 0.0326(16) -0.0058(16) 0.0126(17) -0.036(2)
C42 0.0637(18) 0.0481(15) 0.0296(13) -0.0079(11) 0.0087(12) -0.0239(14)
C43 0.086(2) 0.0436(15) 0.0290(13) -0.0128(11) 0.0026(13) -0.0283(15)
C44 0.119(3) 0.061(2) 0.0303(15) -0.0139(14) -0.0012(17) -0.037(2)
C45 0.092(3) 0.065(2) 0.0268(14) 0.0013(13) -0.0023(15) -0.0347(19)
C46 0.110(3) 0.0549(19) 0.0346(16) 0.0028(14) -0.0043(17) -0.044(2)
C47 0.076(2) 0.0426(15) 0.0333(14) -0.0060(11) -0.0041(13) -0.0302(15)

loop_
_atom_type_symbol
_atom_type_scat_dispersion_real
_atom_type_scat_dispersion_imag
_atom_type_scat_Cromer_Mann_a1
_atom_type_scat_Cromer_Mann_b1
_atom_type_scat_Cromer_Mann_a2
_atom_type_scat_Cromer_Mann_b2
_atom_type_scat_Cromer_Mann_a3
_atom_type_scat_Cromer_Mann_b3
_atom_type_scat_Cromer_Mann_a4
_atom_type_scat_Cromer_Mann_b4
_atom_type_scat_Cromer_Mann_c
_atom_type_scat_source
Ti 0.2776 0.4457 9.7595 7.8508 7.3558 0.5000 1.6991 35.6338 1.9021 116.1050 1.2807 'International Tables Vol C 4.2.6.8 and 6.1.1.4'
C 0.0033 0.0016 2.3100 20.8439 1.0200 10.2075 1.5886 0.5687 0.8650 51.6512 0.2156 'International Tables Vol C 4.2.6.8 and 6.1.1.4'
Si 0.0817 0.0704 6.2915 2.4386 3.0353 32.3337 1.9891 0.6785 1.5410 81.6937 1.1407 'International Tables Vol C 4.2.6.8 and 6.1.1.4'
N 0.0061 0.0033 12.2126 0.0057 3.1322 9.8933 2.0125 28.9975 1.1663 0.5826 -11.5290 'International Tables Vol C 4.2.6.8 and 6.1.1.4'
O 0.0106 0.0060 3.0485 13.2771 2.2868 5.7011 1.5463 0.3239 0.8670 32.9089 0.2508 'International Tables Vol C 4.2.6.8 and 6.1.1.4'
F 0.0171 0.0103 3.5392 10.2825 2.6412 4.2944 1.5170 0.2615 1.0243 26.1476 0.2776 'International Tables Vol C 4.2.6.8 and 6.1.1.4'
H 0.0000 0.0000 0.4930 10.5109 0.3229 26.1257 0.1402 3.1424 0.0408 57.7998 0.0030 'International Tables Vol C 4.2.6.8 and 6.1.1.4'

loop_
_geom_angle_atom_site_label_1
_geom_angle_atom_site_label_2
_geom_angle_atom_site_label_3
_geom_angle
_geom_angle_publ_flag
O1 Ti1 N1 173.72(9) yes
O1 Ti1 N4 71.97(8) yes
N1 Ti1 N4 103.84(9) yes
O1 Ti1 N5 74.71(8) yes
N1 Ti1 N5 109.94(9) yes
N4 Ti1 N5 145.92(9) yes
O1 Ti1 N6 89.69(8) yes
N1 Ti1 N6 94.72(9) yes
N4 Ti1 N6 85.98(8) yes
N5 Ti1 N6 86.88(8) yes
O1 Ti1 N7 80.59(7) yes
N1 Ti1 N7 95.27(8) yes
N4 Ti1 N7 94.43(8) yes
N5 Ti1 N7 86.99(8) yes
N6 Ti1 N7 169.60(8) yes
Ti1 O1 C20 110.62(15) yes
Ti1 O1 C26 114.99(15) yes
C20 O1 C26 126.44(19) yes
Ti1 N1 C1 173.66(19) yes
N3 N2 C1 114.1(2) yes
N2 N3 C8 115.8(2) yes
N2 N3 C14 112.6(2) yes
C8 N3 C14 120.8(2) yes
Ti1 N4 Si1 127.59(12) yes
Ti1 N4 C21 111.61(16) yes
Si1 N4 C21 120.36(17) yes
Ti1 N5 Si2 126.37(11) yes
Ti1 N5 C27 116.02(17) yes
Si2 N5 C27 117.59(17) yes
Ti1 N6 C38 123.11(19) yes
Ti1 N6 C42 118.85(19) yes
C38 N6 C42 118.0(2) yes
Ti1 N7 C43 123.81(18) yes
Ti1 N7 C47 119.19(18) yes
C43 N7 C47 116.9(2) yes
N4 Si1 C32 111.19(13) yes
N4 Si1 C33 110.86(14) yes
C32 Si1 C33 110.99(16) yes
N4 Si1 C34 109.69(13) yes
C32 Si1 C34 105.36(17) yes
C33 Si1 C34 108.57(17) yes
N5 Si2 C35 111.30(16) yes
N5 Si2 C36 110.78(15) yes
C35 Si2 C36 109.7(2) yes
N5 Si2 C37 110.99(13) yes
C35 Si2 C37 105.80(19) yes
C36 Si2 C37 108.1(2) yes
N1 C1 N2 121.2(2) yes
N1 C1 C2 115.4(2) yes
N2 C1 C2 123.4(2) yes
C1 C2 C3 121.0(3) yes
C1 C2 C7 121.2(3) yes
C3 C2 C7 117.8(3) yes
F1 C3 C2 120.5(3) yes
F1 C3 C4 117.6(4) yes
C2 C3 C4 121.9(5) yes
C3 C4 F2 120.0(6) yes
C3 C4 C5 118.1(5) yes
F2 C4 C5 121.9(5) yes
C4 C5 F3 117.4(7) yes
C4 C5 C6 121.3(4) yes
F3 C5 C6 121.3(7) yes
F4 C6 C5 119.8(5) yes
F4 C6 C7 121.1(6) yes
C5 C6 C7 119.1(5) yes
C2 C7 F5 120.3(3) yes
C2 C7 C6 121.9(5) yes
F5 C7 C6 117.8(4) yes
N3 C8 C9 121.2(3) yes
N3 C8 C13 117.9(3) yes
C9 C8 C13 121.0(3) yes
C8 C9 C10 118.3(4) yes
C8 C9 H91 119.9 no
C10 C9 H91 121.8 no
C9 C10 C11 120.3(4) yes
C9 C10 H101 119.0 no
C11 C10 H101 120.7 no
C10 C11 C12 120.0(3) yes
C10 C11 H111 119.2 no
C12 C11 H111 120.8 no
C11 C12 C13 120.2(4) yes
C11 C12 H121 119.0 no
C13 C12 H121 120.7 no
C8 C13 C12 120.2(4) yes
C8 C13 H131 120.1 no
C12 C13 H131 119.8 no
N3 C14 C15 121.5(3) yes
N3 C14 C19 119.4(2) yes
C15 C14 C19 119.1(3) yes
C14 C15 C16 119.2(3) yes
C14 C15 H151 119.9 no
C16 C15 H151 121.0 no
C15 C16 C17 121.1(3) yes
C15 C16 H161 119.3 no
C17 C16 H161 119.6 no
C16 C17 C18 120.0(3) yes
C16 C17 H171 120.2 no
C18 C17 H171 119.7 no
C17 C18 C19 119.9(4) yes
C17 C18 H181 120.4 no
C19 C18 H181 119.7 no
C14 C19 C18 120.7(3) yes
C14 C19 H191 119.4 no
C18 C19 H191 119.9 no
O1 C20 C21 109.6(2) yes
O1 C20 C25 125.8(3) yes
C21 C20 C25 124.6(2) yes
C20 C21 N4 117.5(2) yes
C20 C21 C22 115.4(2) yes
N4 C21 C22 127.0(3) yes
C21 C22 C23 120.7(3) yes
C21 C22 H221 119.2 no
C23 C22 H221 120.0 no
C22 C23 C24 121.5(3) yes
C22 C23 H231 119.1 no
C24 C23 H231 119.4 no
C23 C24 C25 120.0(3) yes
C23 C24 H241 120.1 no
C25 C24 H241 119.9 no
C24 C25 C20 117.7(3) yes
C24 C25 H251 121.7 no
C20 C25 H251 120.6 no
O1 C26 C27 112.0(2) yes
O1 C26 C31 122.8(3) yes
C27 C26 C31 124.8(3) yes
C26 C27 N5 118.9(2) yes
C26 C27 C28 114.5(2) yes
N5 C27 C28 126.6(3) yes
C27 C28 C29 121.7(3) yes
C27 C28 H281 118.9 no
C29 C28 H281 119.4 no
C28 C29 C30 121.0(3) yes
C28 C29 H291 119.4 no
C30 C29 H291 119.6 no
C29 C30 C31 119.7(3) yes
C29 C30 H301 120.3 no
C31 C30 H301 120.0 no
C30 C31 C26 118.3(3) yes
C30 C31 H311 121.2 no
C26 C31 H311 120.5 no
Si1 C32 H321 109.8 no
Si1 C32 H322 108.9 no
H321 C32 H322 109.5 no
Si1 C32 H323 109.7 no
H321 C32 H323 109.5 no
H322 C32 H323 109.5 no
Si1 C33 H331 109.3 no
Si1 C33 H332 109.5 no
H331 C33 H332 109.5 no
Si1 C33 H333 109.6 no
H331 C33 H333 109.5 no
H332 C33 H333 109.5 no
Si1 C34 H341 109.5 no
Si1 C34 H342 109.2 no
H341 C34 H342 109.5 no
Si1 C34 H343 109.8 no
H341 C34 H343 109.5 no
H342 C34 H343 109.5 no
Si2 C35 H351 109.8 no
Si2 C35 H352 109.2 no
H351 C35 H352 109.5 no
Si2 C35 H353 109.4 no
H351 C35 H353 109.5 no
H352 C35 H353 109.5 no
Si2 C36 H361 109.5 no
Si2 C36 H362 109.4 no
H361 C36 H362 109.5 no
Si2 C36 H363 109.4 no
H361 C36 H363 109.5 no
H362 C36 H363 109.5 no
Si2 C37 H371 109.5 no
Si2 C37 H372 108.9 no
H371 C37 H372 109.5 no
Si2 C37 H373 110.0 no
H371 C37 H373 109.5 no
H372 C37 H373 109.5 no
N6 C38 C39 121.7(3) yes
N6 C38 H381 118.3 no
C39 C38 H381 120.0 no
C38 C39 C40 119.8(4) yes
C38 C39 H391 120.1 no
C40 C39 H391 120.1 no
C39 C40 C41 118.6(3) yes
C39 C40 H401 120.7 no
C41 C40 H401 120.6 no
C40 C41 C42 119.0(4) yes
C40 C41 H411 120.2 no
C42 C41 H411 120.8 no
C41 C42 N6 122.7(3) yes
C41 C42 H421 119.1 no
N6 C42 H421 118.2 no
N7 C43 C44 123.3(3) yes
N7 C43 H431 118.2 no
C44 C43 H431 118.5 no
C43 C44 C45 119.6(3) yes
C43 C44 H441 120.4 no
C45 C44 H441 120.0 no
C44 C45 C46 117.9(3) yes
C44 C45 H451 121.0 no
C46 C45 H451 121.1 no
C45 C46 C47 120.2(3) yes
C45 C46 H461 120.0 no
C47 C46 H461 119.8 no
C46 C47 N7 122.1(3) yes
C46 C47 H471 119.2 no
N7 C47 H471 118.7 no

loop_
_geom_bond_atom_site_label_1
_geom_bond_atom_site_label_2
_geom_bond_distance
_geom_bond_publ_flag
Ti1 O1 2.2219(18) yes
Ti1 N1 1.760(2) yes
Ti1 N4 2.059(2) yes
Ti1 N5 2.071(2) yes
Ti1 N6 2.237(2) yes
Ti1 N7 2.231(2) yes
O1 C20 1.395(3) yes
O1 C26 1.400(3) yes
N1 C1 1.356(3) yes
N2 N3 1.432(3) yes
N2 C1 1.298(3) yes
N3 C8 1.428(4) yes
N3 C14 1.419(4) yes
N4 Si1 1.745(2) yes
N4 C21 1.392(3) yes
N5 Si2 1.752(2) yes
N5 C27 1.401(3) yes
N6 C38 1.339(4) yes
N6 C42 1.343(4) yes
N7 C43 1.331(4) yes
N7 C47 1.339(4) yes
Si1 C32 1.883(3) yes
Si1 C33 1.867(3) yes
Si1 C34 1.871(4) yes
Si2 C35 1.874(4) yes
Si2 C36 1.882(4) yes
Si2 C37 1.857(4) yes
F1 C3 1.345(5) yes
F2 C4 1.333(7) yes
F3 C5 1.347(5) yes
F4 C6 1.331(6) yes
F5 C7 1.341(5) yes
C1 C2 1.514(4) yes
C2 C3 1.374(5) yes
C2 C7 1.387(5) yes
C3 C4 1.394(5) yes
C4 C5 1.390(10) yes
C5 C6 1.366(10) yes
C6 C7 1.377(6) yes
C8 C9 1.389(5) yes
C8 C13 1.393(4) yes
C9 C10 1.393(5) yes
C9 H91 0.950 no
C10 C11 1.406(7) yes
C10 H101 0.950 no
C11 C12 1.376(8) yes
C11 H111 0.950 no
C12 C13 1.367(6) yes
C12 H121 0.950 no
C13 H131 0.950 no
C14 C15 1.396(4) yes
C14 C19 1.396(5) yes
C15 C16 1.397(5) yes
C15 H151 0.950 no
C16 C17 1.371(6) yes
C16 H161 0.950 no
C17 C18 1.378(6) yes
C17 H171 0.950 no
C18 C19 1.387(5) yes
C18 H181 0.950 no
C19 H191 0.950 no
C20 C21 1.407(4) yes
C20 C25 1.378(4) yes
C21 C22 1.408(4) yes
C22 C23 1.394(5) yes
C22 H221 0.950 no
C23 C24 1.369(5) yes
C23 H231 0.950 no
C24 C25 1.400(4) yes
C24 H241 0.950 no
C25 H251 0.950 no
C26 C27 1.404(4) yes
C26 C31 1.383(4) yes
C27 C28 1.405(4) yes
C28 C29 1.398(4) yes
C28 H281 0.950 no
C29 C30 1.374(5) yes
C29 H291 0.950 no
C30 C31 1.386(5) yes
C30 H301 0.950 no
C31 H311 0.950 no
C32 H321 0.950 no
C32 H322 0.950 no
C32 H323 0.950 no
C33 H331 0.950 no
C33 H332 0.950 no
C33 H333 0.950 no
C34 H341 0.950 no
C34 H342 0.950 no
C34 H343 0.950 no
C35 H351 0.950 no
C35 H352 0.950 no
C35 H353 0.950 no
C36 H361 0.950 no
C36 H362 0.950 no
C36 H363 0.950 no
C37 H371 0.950 no
C37 H372 0.950 no
C37 H373 0.950 no
C38 C39 1.384(5) yes
C38 H381 0.950 no
C39 C40 1.371(7) yes
C39 H391 0.950 no
C40 C41 1.372(7) yes
C40 H401 0.950 no
C41 C42 1.377(5) yes
C41 H411 0.950 no
C42 H421 0.950 no
C43 C44 1.377(4) yes
C43 H431 0.950 no
C44 C45 1.361(6) yes
C44 H441 0.950 no
C45 C46 1.361(5) yes
C45 H451 0.950 no
C46 C47 1.385(4) yes
C46 H461 0.950 no
C47 H471 0.950 no
